data_7060347
loop_
_publ_author_name
'Kvyatkovskaya, Elizaveta A.'
'Epifanova, Polina P.'
'Nikitina, Eugeniya V.'
'Senin, Aleksey A.'
'Khrustalev, Victor N.'
'Polyanskii, Kirill B.'
'Zubkov, Fedor I.'

_publ_section_title
;
 Synthesis and ethylene-promoted metathesis of adducts of tandem
 [4+2]/[4+2] cycloaddition between bis-furyl dienes and maleic acid
 derivatives
;
_journal_issue 7
_journal_name_full 'New Journal of Chemistry'
_journal_page_first 3400
_journal_page_last 3407
_journal_paper_doi 10.1039/D0NJ04528D
_journal_volume 45
_journal_year 2021
_chemical_absolute_configuration ad
_chemical_formula_moiety 'C15 H15 N O5'
_chemical_formula_sum 'C15 H15 N O5'
_chemical_formula_weight 289.28
_space_group_crystal_system monoclinic
_space_group_IT_number 7
_space_group_name_Hall 'P -2yc'
_space_group_name_H-M_alt 'P 1 c 1'
_atom_sites_solution_hydrogens geom
_atom_sites_solution_primary difmap
_atom_sites_solution_secondary difmap
_audit_creation_method SHELXL-2013
_audit_update_record
;
2020-08-30 deposited with the CCDC.	2021-01-21 downloaded from the CCDC.
;
_cell_angle_alpha 90
_cell_angle_beta 92.13(3)
_cell_angle_gamma 90
_cell_formula_units_Z 4
_cell_length_a 16.625(3)
_cell_length_b 7.2251(14)
_cell_length_c 10.625(2)
_cell_measurement_reflns_used 600
_cell_measurement_temperature 100(2)
_cell_measurement_theta_max 36.0
_cell_measurement_theta_min 3.3
_cell_volume 1275.4(4)
_computing_cell_refinement 'iMosflm (Battye et al., 2011)'
_computing_data_collection 'Marccd (Doyle, 2011)'
_computing_data_reduction iMosflm
_computing_molecular_graphics 'SHELXTL (Sheldrick, 2015)'
_computing_publication_material SHELXTL
_computing_structure_refinement 'SHELXL (Sheldrick, 2015)'
_computing_structure_solution 'SHELXT (Sheldrick, 2015)'
_diffrn_ambient_temperature 100(2)
_diffrn_measured_fraction_theta_full 0.955
_diffrn_measured_fraction_theta_max 0.949
_diffrn_measurement_device_type 'Rayonix SX165 CCD'
_diffrn_measurement_method '/f scan'
_diffrn_radiation_type synchrotron
_diffrn_radiation_wavelength 0.96990
_diffrn_reflns_av_R_equivalents 0.1056
_diffrn_reflns_av_unetI/netI 0.1698
_diffrn_reflns_Laue_measured_fraction_full 0.955
_diffrn_reflns_Laue_measured_fraction_max 0.949
_diffrn_reflns_limit_h_max 20
_diffrn_reflns_limit_h_min -20
_diffrn_reflns_limit_k_max 8
_diffrn_reflns_limit_k_min -8
_diffrn_reflns_limit_l_max 11
_diffrn_reflns_limit_l_min -11
_diffrn_reflns_number 11008
_diffrn_reflns_point_group_measured_fraction_full 0.902
_diffrn_reflns_point_group_measured_fraction_max 0.893
_diffrn_reflns_theta_full 35.587
_diffrn_reflns_theta_max 35.996
_diffrn_reflns_theta_min 3.347
_exptl_absorpt_coefficient_mu 0.244
_exptl_absorpt_correction_T_max 0.969
_exptl_absorpt_correction_T_min 0.927
_exptl_absorpt_correction_type multi-scan
_exptl_absorpt_process_details 'Scala (Evans, 2005)'
_exptl_crystal_colour colourless
_exptl_crystal_density_diffrn 1.507
_exptl_crystal_description prism
_exptl_crystal_F_000 608
_exptl_crystal_size_max 0.25
_exptl_crystal_size_mid 0.15
_exptl_crystal_size_min 0.10
_refine_diff_density_max 1.201
_refine_diff_density_min -0.511
_refine_diff_density_rms 0.147
_refine_ls_abs_structure_details
;
 Flack x determined using 1234 quotients [(I+)-(I-)]/[(I+)+(I-)]
 (Parsons and Flack (2004), Acta Cryst. A60, s61).
;
_refine_ls_abs_structure_Flack 0.0(4)
_refine_ls_extinction_coef 0.048(4)
_refine_ls_extinction_expression Fc^*^=kFc[1+0.001xFc^2^\l^3^/sin(2\q)]^-1/4^
_refine_ls_extinction_method SHELXL
_refine_ls_goodness_of_fit_ref 1.026
_refine_ls_hydrogen_treatment constr
_refine_ls_matrix_type full
_refine_ls_number_parameters 382
_refine_ls_number_reflns 4262
_refine_ls_number_restraints 2
_refine_ls_restrained_S_all 1.025
_refine_ls_R_factor_all 0.1283
_refine_ls_R_factor_gt 0.1082
_refine_ls_shift/su_max 0.000
_refine_ls_shift/su_mean 0.000
_refine_ls_structure_factor_coef Fsqd
_refine_ls_weighting_details 'w=1/[\s^2^(Fo^2^)+7.0000P] where P=(Fo^2^+2Fc^2^)/3'
_refine_ls_weighting_scheme calc
_refine_ls_wR_factor_gt 0.2459
_refine_ls_wR_factor_ref 0.2632
_reflns_Friedel_coverage 0.878
_reflns_Friedel_fraction_full 0.848
_reflns_Friedel_fraction_max 0.836
_reflns_number_gt 3252
_reflns_number_total 4262
_reflns_threshold_expression 'I > 2\s(I)'
_cod_data_source_file d0nj04528d2.cif
_cod_data_source_block 4e
_cod_depositor_comments 'Adding full bibliography for 7060344--7060348.cif.'
_cod_original_sg_symbol_H-M 'P c'
_cod_database_code 7060347
_shelx_space_group_comment
;
The symmetry employed for this shelxl refinement is uniquely defined
by the following loop, which should always be used as a source of
symmetry information in preference to the above space-group names.
They are only intended as comments.
;
_shelx_estimated_absorpt_t_min 0.936
_shelx_estimated_absorpt_t_max 0.974
_shelxl_version_number 2013-4

loop_
_space_group_symop_operation_xyz
'x, y, z'
'x, -y, z+1/2'

loop_
_atom_site_label
_atom_site_type_symbol
_atom_site_fract_x
_atom_site_fract_y
_atom_site_fract_z
_atom_site_U_iso_or_equiv
_atom_site_adp_type
_atom_site_occupancy
_atom_site_site_symmetry_order
_atom_site_calc_flag
_atom_site_refinement_flags_posn
_atom_site_refinement_flags_adp
_atom_site_refinement_flags_occupancy
_atom_site_disorder_assembly
_atom_site_disorder_group
C1 C 0.2732(7) -0.1234(14) 0.4760(14) 0.031(3) Uani 1 1 d . . . . .
H1A H 0.3035 -0.1708 0.4042 0.038 Uiso 1 1 calc R U . . .
H1B H 0.3035 -0.1570 0.5546 0.038 Uiso 1 1 calc R U . . .
O2 O 0.1945(5) -0.2109(10) 0.4751(9) 0.034(2) Uani 1 1 d . . . . .
O3 O 0.0855(5) 0.1142(11) 0.4425(9) 0.035(2) Uani 1 1 d . . . . .
O4 O 0.2277(5) 0.1624(10) 0.5756(8) 0.027(2) Uani 1 1 d . . . . .
O5 O 0.3510(5) 0.5432(11) 0.7140(9) 0.034(2) Uani 1 1 d . . . . .
O6 O 0.4522(5) 0.0039(10) 0.5619(9) 0.036(2) Uani 1 1 d . . . . .
C3 C 0.1462(8) -0.1702(15) 0.3631(14) 0.038(3) Uani 1 1 d . . . . .
H3A H 0.0935 -0.2329 0.3684 0.046 Uiso 1 1 calc R U . . .
H3B H 0.1732 -0.2205 0.2890 0.046 Uiso 1 1 calc R U . . .
C3A C 0.1326(7) 0.0341(15) 0.3447(13) 0.028(3) Uani 1 1 d . . . . .
C4 C 0.0894(7) 0.1074(16) 0.2270(14) 0.034(3) Uani 1 1 d . . . . .
H4 H 0.0817 0.0464 0.1482 0.041 Uiso 1 1 calc R U . . .
C5 C 0.0643(7) 0.2779(16) 0.2583(12) 0.031(3) Uani 1 1 d . . . . .
H5 H 0.0373 0.3651 0.2048 0.037 Uiso 1 1 calc R U . . .
C6 C 0.0877(7) 0.3017(14) 0.3949(11) 0.025(3) Uani 1 1 d . . . . .
H6 H 0.0551 0.3938 0.4414 0.030 Uiso 1 1 calc R U . . .
C6A C 0.1823(7) 0.3389(14) 0.3984(12) 0.027(3) Uani 1 1 d . . . . .
H6A H 0.1982 0.4415 0.3412 0.033 Uiso 1 1 calc R U . . .
C7 C 0.2233(7) 0.3512(13) 0.5314(11) 0.024(3) Uani 1 1 d . . . . .
H7 H 0.1968 0.4388 0.5898 0.029 Uiso 1 1 calc R U . . .
C7A C 0.3159(7) 0.3908(14) 0.5128(11) 0.024(3) Uani 1 1 d . . . . .
H7A H 0.3254 0.4951 0.4532 0.029 Uiso 1 1 calc R U . . .
C8 C 0.3583(7) 0.4167(13) 0.6396(11) 0.023(3) Uani 1 1 d . . . . .
N9 N 0.4105(5) 0.2649(11) 0.6628(9) 0.024(2) Uani 1 1 d . . . . .
C10 C 0.4084(7) 0.1418(13) 0.5643(12) 0.027(3) Uani 1 1 d . . . . .
C10A C 0.3469(6) 0.2014(13) 0.4644(12) 0.022(2) Uani 1 1 d . . . . .
H10A H 0.3694 0.2094 0.3786 0.026 Uiso 1 1 calc R U . . .
C10B C 0.2673(7) 0.0848(14) 0.4668(11) 0.023(3) Uani 1 1 d . . . . .
C10C C 0.2124(6) 0.1497(14) 0.3576(13) 0.027(3) Uani 1 1 d . . . . .
H10C H 0.2411 0.1558 0.2766 0.032 Uiso 1 1 calc R U . . .
C11 C 0.4637(8) 0.2474(14) 0.7744(11) 0.030(3) Uani 1 1 d . . . . .
H11A H 0.4673 0.3667 0.8181 0.045 Uiso 1 1 calc R U . . .
H11B H 0.5175 0.2100 0.7491 0.045 Uiso 1 1 calc R U . . .
H11C H 0.4423 0.1538 0.8308 0.045 Uiso 1 1 calc R U . . .
C12 C 0.7312(7) 0.3740(15) 0.5009(13) 0.030(3) Uani 1 1 d . . . . .
H12A H 0.7022 0.3403 0.5773 0.036 Uiso 1 1 calc R U . . .
H12B H 0.6997 0.3264 0.4269 0.036 Uiso 1 1 calc R U . . .
O13 O 0.8096(5) 0.2876(10) 0.5059(9) 0.034(2) Uani 1 1 d . . . . .
O14 O 0.9179(4) 0.6146(10) 0.4850(8) 0.027(2) Uani 1 1 d . . . . .
O15 O 0.7752(4) 0.6594(9) 0.6052(8) 0.0229(18) Uani 1 1 d . . . . .
O16 O 0.6532(5) 1.0435(10) 0.7309(9) 0.033(2) Uani 1 1 d . . . . .
O17 O 0.5513(5) 0.5018(10) 0.5687(9) 0.038(2) Uani 1 1 d . . . . .
C14 C 0.8568(7) 0.3321(15) 0.3975(13) 0.032(3) Uani 1 1 d . . . . .
H14A H 0.8292 0.2818 0.3207 0.038 Uiso 1 1 calc R U . . .
H14B H 0.9099 0.2709 0.4072 0.038 Uiso 1 1 calc R U . . .
C14A C 0.8691(6) 0.5338(14) 0.3811(12) 0.024(3) Uani 1 1 d . . . . .
C15 C 0.9114(6) 0.6146(14) 0.2694(13) 0.029(3) Uani 1 1 d . . . . .
H15 H 0.9194 0.5566 0.1906 0.035 Uiso 1 1 calc R U . . .
C16 C 0.9351(7) 0.7851(15) 0.3051(13) 0.031(3) Uani 1 1 d . . . . .
H16 H 0.9594 0.8759 0.2542 0.037 Uiso 1 1 calc R U . . .
C17 C 0.9154(7) 0.8039(13) 0.4436(12) 0.027(3) Uani 1 1 d . . . . .
H17 H 0.9484 0.8944 0.4945 0.033 Uiso 1 1 calc R U . . .
C17A C 0.8201(7) 0.8381(15) 0.4365(13) 0.033(3) Uani 1 1 d . . . . .
H17A H 0.8046 0.9428 0.3790 0.039 Uiso 1 1 calc R U . . .
C18 C 0.7790(7) 0.8503(13) 0.5622(12) 0.027(3) Uani 1 1 d . . . . .
H18 H 0.8054 0.9374 0.6241 0.032 Uiso 1 1 calc R U . . .
C18A C 0.6876(7) 0.8886(13) 0.5345(11) 0.025(3) Uani 1 1 d . . . . .
H18A H 0.6779 0.9928 0.4738 0.030 Uiso 1 1 calc R U . . .
C19 C 0.6447(7) 0.9149(14) 0.6562(12) 0.026(3) Uani 1 1 d . . . . .
N20 N 0.5934(5) 0.7653(12) 0.6743(10) 0.025(2) Uani 1 1 d . . . . .
C21 C 0.5942(6) 0.6401(13) 0.5770(12) 0.025(3) Uani 1 1 d . . . . .
C21A C 0.6566(6) 0.7014(14) 0.4826(12) 0.024(3) Uani 1 1 d . . . . .
H21A H 0.6336 0.7107 0.3945 0.029 Uiso 1 1 calc R U . . .
C21B C 0.7368(7) 0.5820(14) 0.4921(11) 0.023(3) Uani 1 1 d . . . . .
C21C C 0.7884(6) 0.6493(14) 0.3859(12) 0.027(3) Uani 1 1 d . . . . .
H21C H 0.7585 0.6583 0.3028 0.032 Uiso 1 1 calc R U . . .
C22 C 0.5390(7) 0.7479(16) 0.7785(13) 0.034(3) Uani 1 1 d . . . . .
H22A H 0.5563 0.6440 0.8324 0.050 Uiso 1 1 calc R U . . .
H22B H 0.4842 0.7255 0.7451 0.050 Uiso 1 1 calc R U . . .
H22C H 0.5402 0.8624 0.8280 0.050 Uiso 1 1 calc R U . . .

loop_
_atom_site_aniso_label
_atom_site_aniso_U_11
_atom_site_aniso_U_22
_atom_site_aniso_U_33
_atom_site_aniso_U_23
_atom_site_aniso_U_13
_atom_site_aniso_U_12
C1 0.015(5) 0.020(6) 0.058(10) -0.009(5) -0.007(5) 0.004(4)
O2 0.034(5) 0.021(4) 0.047(6) 0.006(4) -0.009(4) -0.008(3)
O3 0.020(4) 0.028(4) 0.059(7) 0.001(4) 0.002(4) -0.003(3)
O4 0.023(4) 0.014(4) 0.046(6) 0.000(3) 0.002(4) -0.001(3)
O5 0.029(5) 0.025(4) 0.048(6) -0.005(4) -0.006(4) 0.003(3)
O6 0.032(5) 0.022(4) 0.052(6) -0.002(4) -0.008(4) 0.008(3)
C3 0.032(7) 0.018(6) 0.065(11) 0.003(6) -0.004(7) -0.004(5)
C3A 0.020(6) 0.016(5) 0.048(9) 0.003(5) -0.001(5) -0.004(4)
C4 0.016(6) 0.024(6) 0.060(10) 0.002(5) -0.006(6) -0.007(4)
C5 0.024(6) 0.034(6) 0.034(8) 0.005(5) -0.003(5) 0.005(5)
C6 0.029(6) 0.017(5) 0.030(8) 0.002(4) 0.002(5) 0.008(4)
C6A 0.033(7) 0.016(5) 0.033(8) 0.003(4) -0.005(5) -0.001(4)
C7 0.042(7) 0.009(4) 0.020(7) 0.002(4) -0.001(5) 0.004(4)
C7A 0.026(6) 0.018(5) 0.027(8) 0.003(4) -0.010(5) 0.008(4)
C8 0.028(6) 0.017(5) 0.025(7) -0.003(4) -0.002(5) 0.002(4)
N9 0.024(5) 0.020(4) 0.028(6) -0.002(4) -0.010(4) 0.000(4)
C10 0.030(6) 0.014(5) 0.037(8) -0.001(4) 0.000(5) 0.001(4)
C10A 0.019(5) 0.015(5) 0.031(7) -0.003(4) -0.004(5) 0.003(4)
C10B 0.020(5) 0.020(5) 0.030(8) -0.007(4) -0.001(5) -0.003(4)
C10C 0.015(5) 0.020(5) 0.045(9) 0.000(5) 0.004(5) 0.003(4)
C11 0.047(8) 0.020(5) 0.024(8) 0.002(5) 0.002(6) -0.002(5)
C12 0.019(6) 0.026(6) 0.044(9) -0.004(5) -0.007(5) -0.001(4)
O13 0.028(5) 0.013(4) 0.061(7) 0.004(4) -0.003(4) 0.001(3)
O14 0.016(4) 0.020(4) 0.045(6) 0.000(3) -0.009(4) -0.001(3)
O15 0.021(4) 0.017(3) 0.030(5) 0.003(3) -0.008(3) -0.001(3)
O16 0.029(5) 0.023(4) 0.047(6) -0.010(4) -0.004(4) -0.002(3)
O17 0.031(5) 0.021(4) 0.062(7) -0.004(4) 0.001(4) -0.014(3)
C14 0.028(7) 0.023(6) 0.043(9) -0.002(5) -0.001(6) 0.005(5)
C14A 0.018(5) 0.015(5) 0.038(8) 0.001(4) -0.005(5) -0.003(4)
C15 0.009(5) 0.019(5) 0.058(9) -0.002(5) -0.004(5) 0.005(4)
C16 0.023(6) 0.020(5) 0.050(9) 0.006(5) -0.010(6) -0.010(4)
C17 0.037(7) 0.009(5) 0.035(8) 0.002(4) -0.003(5) -0.008(4)
C17A 0.034(7) 0.015(5) 0.049(9) 0.003(5) -0.001(6) -0.002(4)
C18 0.033(6) 0.006(4) 0.041(9) -0.002(4) -0.001(5) -0.004(4)
C18A 0.038(6) 0.009(5) 0.029(8) 0.003(4) 0.000(5) -0.008(4)
C19 0.027(6) 0.018(5) 0.033(8) 0.001(5) -0.001(5) 0.000(4)
N20 0.015(5) 0.023(5) 0.037(7) -0.011(4) 0.002(4) -0.003(3)
C21 0.021(6) 0.018(5) 0.035(8) 0.001(4) -0.009(5) 0.001(4)
C21A 0.017(5) 0.018(5) 0.036(8) 0.003(5) -0.006(5) -0.003(4)
C21B 0.030(6) 0.021(5) 0.018(7) -0.006(4) -0.003(5) 0.006(4)
C21C 0.017(5) 0.013(5) 0.049(9) 0.003(5) -0.005(5) 0.002(4)
C22 0.027(6) 0.029(6) 0.045(10) 0.002(5) 0.002(6) 0.003(5)

loop_
_atom_type_symbol
_atom_type_description
_atom_type_scat_dispersion_real
_atom_type_scat_dispersion_imag
_atom_type_scat_source
C C 0.0070 0.0030 'International Tables Vol C Tables 4.2.6.8 and 6.1.1.4'
H H 0.0000 0.0000 'International Tables Vol C Tables 4.2.6.8 and 6.1.1.4'
N N 0.0130 0.0070 'International Tables Vol C Tables 4.2.6.8 and 6.1.1.4'
O O 0.0210 0.0120 'International Tables Vol C Tables 4.2.6.8 and 6.1.1.4'

loop_
_geom_angle_atom_site_label_1
_geom_angle_atom_site_label_2
_geom_angle_atom_site_label_3
_geom_angle
_geom_angle_site_symmetry_1
_geom_angle_site_symmetry_3
_geom_angle_publ_flag
O2 C1 C10B 112.1(9) . . ?
O2 C1 H1A 109.2 . . ?
C10B C1 H1A 109.2 . . ?
O2 C1 H1B 109.2 . . ?
C10B C1 H1B 109.2 . . ?
H1A C1 H1B 107.9 . . ?
C3 O2 C1 113.0(9) . . ?
C3A O3 C6 95.8(8) . . ?
C7 O4 C10B 97.1(8) . . ?
O2 C3 C3A 112.6(10) . . ?
O2 C3 H3A 109.1 . . ?
C3A C3 H3A 109.1 . . ?
O2 C3 H3B 109.1 . . ?
C3A C3 H3B 109.1 . . ?
H3A C3 H3B 107.8 . . ?
O3 C3A C3 112.4(10) . . ?
O3 C3A C4 101.6(9) . . ?
C3 C3A C4 121.0(10) . . ?
O3 C3A C10C 101.7(9) . . ?
C3 C3A C10C 112.8(9) . . ?
C4 C3A C10C 105.0(9) . . ?
C5 C4 C3A 104.9(12) . . ?
C5 C4 H4 127.5 . . ?
C3A C4 H4 127.5 . . ?
C4 C5 C6 105.8(11) . . ?
C4 C5 H5 127.1 . . ?
C6 C5 H5 127.1 . . ?
O3 C6 C5 102.8(9) . . ?
O3 C6 C6A 100.9(8) . . ?
C5 C6 C6A 105.2(10) . . ?
O3 C6 H6 115.4 . . ?
C5 C6 H6 115.4 . . ?
C6A C6 H6 115.4 . . ?
C10C C6A C7 99.9(9) . . ?
C10C C6A C6 100.1(8) . . ?
C7 C6A C6 115.5(10) . . ?
C10C C6A H6A 113.2 . . ?
C7 C6A H6A 113.2 . . ?
C6 C6A H6A 113.2 . . ?
O4 C7 C6A 105.0(8) . . ?
O4 C7 C7A 100.0(8) . . ?
C6A C7 C7A 107.0(9) . . ?
O4 C7 H7 114.5 . . ?
C6A C7 H7 114.5 . . ?
C7A C7 H7 114.5 . . ?
C8 C7A C10A 104.7(8) . . ?
C8 C7A C7 109.6(10) . . ?
C10A C7A C7 102.6(8) . . ?
C8 C7A H7A 113.1 . . ?
C10A C7A H7A 113.1 . . ?
C7 C7A H7A 113.1 . . ?
O5 C8 N9 123.0(10) . . ?
O5 C8 C7A 128.1(10) . . ?
N9 C8 C7A 108.8(8) . . ?
C10 N9 C8 111.8(9) . . ?
C10 N9 C11 124.1(9) . . ?
C8 N9 C11 124.0(9) . . ?
O6 C10 N9 122.7(11) . . ?
O6 C10 C10A 126.9(11) . . ?
N9 C10 C10A 110.4(9) . . ?
C10 C10A C7A 104.1(9) . . ?
C10 C10A C10B 112.7(9) . . ?
C7A C10A C10B 100.2(9) . . ?
C10 C10A H10A 113.0 . . ?
C7A C10A H10A 113.0 . . ?
C10B C10A H10A 113.0 . . ?
O4 C10B C1 111.1(10) . . ?
O4 C10B C10C 102.1(9) . . ?
C1 C10B C10C 113.0(9) . . ?
O4 C10B C10A 102.2(8) . . ?
C1 C10B C10A 118.9(9) . . ?
C10C C10B C10A 107.7(9) . . ?
C10B C10C C6A 104.7(10) . . ?
C10B C10C C3A 112.5(10) . . ?
C6A C10C C3A 102.5(8) . . ?
C10B C10C H10C 112.2 . . ?
C6A C10C H10C 112.2 . . ?
C3A C10C H10C 112.2 . . ?
N9 C11 H11A 109.5 . . ?
N9 C11 H11B 109.5 . . ?
H11A C11 H11B 109.5 . . ?
N9 C11 H11C 109.5 . . ?
H11A C11 H11C 109.5 . . ?
H11B C11 H11C 109.5 . . ?
O13 C12 C21B 112.0(9) . . ?
O13 C12 H12A 109.2 . . ?
C21B C12 H12A 109.2 . . ?
O13 C12 H12B 109.2 . . ?
C21B C12 H12B 109.2 . . ?
H12A C12 H12B 107.9 . . ?
C12 O13 C14 112.9(9) . . ?
C17 O14 C14A 98.0(8) . . ?
C21B O15 C18 97.4(8) . . ?
O13 C14 C14A 113.1(10) . . ?
O13 C14 H14A 109.0 . . ?
C14A C14 H14A 109.0 . . ?
O13 C14 H14B 109.0 . . ?
C14A C14 H14B 109.0 . . ?
H14A C14 H14B 107.8 . . ?
O14 C14A C14 112.2(9) . . ?
O14 C14A C15 100.1(8) . . ?
C14 C14A C15 122.7(10) . . ?
O14 C14A C21C 102.2(9) . . ?
C14 C14A C21C 113.2(9) . . ?
C15 C14A C21C 103.9(9) . . ?
C16 C15 C14A 105.8(11) . . ?
C16 C15 H15 127.1 . . ?
C14A C15 H15 127.1 . . ?
C15 C16 C17 106.4(10) . . ?
C15 C16 H16 126.8 . . ?
C17 C16 H16 126.8 . . ?
O14 C17 C16 101.9(8) . . ?
O14 C17 C17A 100.2(8) . . ?
C16 C17 C17A 102.5(9) . . ?
O14 C17 H17 116.6 . . ?
C16 C17 H17 116.6 . . ?
C17A C17 H17 116.6 . . ?
C18 C17A C21C 101.3(9) . . ?
C18 C17A C17 116.2(10) . . ?
C21C C17A C17 101.7(8) . . ?
C18 C17A H17A 112.2 . . ?
C21C C17A H17A 112.2 . . ?
C17 C17A H17A 112.2 . . ?
O15 C18 C17A 104.3(8) . . ?
O15 C18 C18A 100.0(8) . . ?
C17A C18 C18A 108.1(10) . . ?
O15 C18 H18 114.4 . . ?
C17A C18 H18 114.4 . . ?
C18A C18 H18 114.4 . . ?
C19 C18A C21A 104.8(9) . . ?
C19 C18A C18 110.3(10) . . ?
C21A C18A C18 102.8(8) . . ?
C19 C18A H18A 112.7 . . ?
C21A C18A H18A 112.7 . . ?
C18 C18A H18A 112.7 . . ?
O16 C19 N20 123.7(11) . . ?
O16 C19 C18A 127.1(10) . . ?
N20 C19 C18A 109.3(9) . . ?
C21 N20 C19 112.5(10) . . ?
C21 N20 C22 122.5(9) . . ?
C19 N20 C22 124.7(9) . . ?
O17 C21 N20 124.5(12) . . ?
O17 C21 C21A 126.4(11) . . ?
N20 C21 C21A 109.1(9) . . ?
C21 C21A C18A 104.1(9) . . ?
C21 C21A C21B 112.8(9) . . ?
C18A C21A C21B 100.7(8) . . ?
C21 C21A H21A 112.7 . . ?
C18A C21A H21A 112.7 . . ?
C21B C21A H21A 112.7 . . ?
O15 C21B C12 111.0(9) . . ?
O15 C21B C21C 104.3(9) . . ?
C12 C21B C21C 113.7(9) . . ?
O15 C21B C21A 100.7(8) . . ?
C12 C21B C21A 119.4(9) . . ?
C21C C21B C21A 105.9(9) . . ?
C21B C21C C17A 102.6(9) . . ?
C21B C21C C14A 111.0(9) . . ?
C17A C21C C14A 101.4(8) . . ?
C21B C21C H21C 113.6 . . ?
C17A C21C H21C 113.6 . . ?
C14A C21C H21C 113.6 . . ?
N20 C22 H22A 109.5 . . ?
N20 C22 H22B 109.5 . . ?
H22A C22 H22B 109.5 . . ?
N20 C22 H22C 109.5 . . ?
H22A C22 H22C 109.5 . . ?
H22B C22 H22C 109.5 . . ?

loop_
_geom_bond_atom_site_label_1
_geom_bond_atom_site_label_2
_geom_bond_distance
_geom_bond_site_symmetry_2
_geom_bond_publ_flag
C1 O2 1.453(14) . ?
C1 C10B 1.510(14) . ?
C1 H1A 0.9900 . ?
C1 H1B 0.9900 . ?
O2 C3 1.440(16) . ?
O3 C3A 1.446(15) . ?
O3 C6 1.447(13) . ?
O4 C7 1.444(12) . ?
O4 C10B 1.464(14) . ?
O5 C8 1.218(13) . ?
O6 C10 1.234(13) . ?
C3 C3A 1.505(15) . ?
C3 H3A 0.9900 . ?
C3 H3B 0.9900 . ?
C3A C4 1.515(18) . ?
C3A C10C 1.569(15) . ?
C4 C5 1.346(17) . ?
C4 H4 0.9500 . ?
C5 C6 1.498(16) . ?
C5 H5 0.9500 . ?
C6 C6A 1.593(16) . ?
C6 H6 1.0000 . ?
C6A C10C 1.525(14) . ?
C6A C7 1.548(16) . ?
C6A H6A 1.0000 . ?
C7 C7A 1.586(16) . ?
C7 H7 1.0000 . ?
C7A C8 1.509(15) . ?
C7A C10A 1.556(14) . ?
C7A H7A 1.0000 . ?
C8 N9 1.414(13) . ?
N9 C10 1.373(15) . ?
N9 C11 1.458(15) . ?
C10 C10A 1.509(16) . ?
C10A C10B 1.571(15) . ?
C10A H10A 1.0000 . ?
C10B C10C 1.523(17) . ?
C10C H10C 1.0000 . ?
C11 H11A 0.9800 . ?
C11 H11B 0.9800 . ?
C11 H11C 0.9800 . ?
C12 O13 1.446(13) . ?
C12 C21B 1.508(15) . ?
C12 H12A 0.9900 . ?
C12 H12B 0.9900 . ?
O13 C14 1.453(16) . ?
O14 C17 1.437(12) . ?
O14 C14A 1.466(14) . ?
O15 C21B 1.451(13) . ?
O15 C18 1.455(12) . ?
O16 C19 1.226(14) . ?
O17 C21 1.230(13) . ?
C14 C14A 1.482(14) . ?
C14 H14A 0.9900 . ?
C14 H14B 0.9900 . ?
C14A C15 1.518(18) . ?
C14A C21C 1.582(14) . ?
C15 C16 1.344(15) . ?
C15 H15 0.9500 . ?
C16 C17 1.525(18) . ?
C16 H16 0.9500 . ?
C17 C17A 1.602(17) . ?
C17 H17 1.0000 . ?
C17A C18 1.525(18) . ?
C17A C21C 1.551(15) . ?
C17A H17A 1.0000 . ?
C18 C18A 1.562(16) . ?
C18 H18 1.0000 . ?
C18A C19 1.512(17) . ?
C18A C21A 1.541(14) . ?
C18A H18A 1.0000 . ?
C19 N20 1.395(14) . ?
N20 C21 1.374(15) . ?
N20 C22 1.461(16) . ?
C21 C21A 1.534(17) . ?
C21A C21B 1.588(15) . ?
C21A H21A 1.0000 . ?
C21B C21C 1.523(17) . ?
C21C H21C 1.0000 . ?
C22 H22A 0.9800 . ?
C22 H22B 0.9800 . ?
C22 H22C 0.9800 . ?

loop_
_geom_hbond_atom_site_label_D
_geom_hbond_atom_site_label_H
_geom_hbond_atom_site_label_A
_geom_hbond_distance_DH
_geom_hbond_distance_HA
_geom_hbond_distance_DA
_geom_hbond_angle_DHA
_geom_hbond_site_symmetry_A
C3 H3B O4 0.99 2.51 3.387(18) 147.9 2_554
C4 H4 O3 0.95 2.48 3.419(18) 170.8 2_554
C10A H10A O5 1.00 2.51 3.240(15) 129.4 2_564
C14 H14A O15 0.99 2.47 3.344(15) 147.6 2_564
C15 H15 O14 0.95 2.51 3.451(16) 170.8 2_564
C21A H21A O16 1.00 2.52 3.247(14) 129.8 2_574

loop_
_geom_torsion_atom_site_label_1
_geom_torsion_atom_site_label_2
_geom_torsion_atom_site_label_3
_geom_torsion_atom_site_label_4
_geom_torsion
_geom_torsion_site_symmetry_1
_geom_torsion_site_symmetry_2
_geom_torsion_site_symmetry_3
_geom_torsion_site_symmetry_4
_geom_torsion_publ_flag
C10B C1 O2 C3 59.2(14) . . . . ?
C1 O2 C3 C3A -58.5(14) . . . . ?
C6 O3 C3A C3 178.6(10) . . . . ?
C6 O3 C3A C4 -50.6(9) . . . . ?
C6 O3 C3A C10C 57.6(9) . . . . ?
O2 C3 C3A O3 -65.1(13) . . . . ?
O2 C3 C3A C4 174.8(10) . . . . ?
O2 C3 C3A C10C 49.3(15) . . . . ?
O3 C3A C4 C5 34.8(11) . . . . ?
C3 C3A C4 C5 160.1(11) . . . . ?
C10C C3A C4 C5 -70.8(12) . . . . ?
C3A C4 C5 C6 -3.3(12) . . . . ?
C3A O3 C6 C5 49.0(10) . . . . ?
C3A O3 C6 C6A -59.5(9) . . . . ?
C4 C5 C6 O3 -29.3(12) . . . . ?
C4 C5 C6 C6A 75.9(11) . . . . ?
O3 C6 C6A C10C 38.2(11) . . . . ?
C5 C6 C6A C10C -68.5(10) . . . . ?
O3 C6 C6A C7 -68.1(10) . . . . ?
C5 C6 C6A C7 -174.7(8) . . . . ?
C10B O4 C7 C6A 52.8(10) . . . . ?
C10B O4 C7 C7A -58.0(9) . . . . ?
C10C C6A C7 O4 -31.4(11) . . . . ?
C6 C6A C7 O4 75.0(11) . . . . ?
C10C C6A C7 C7A 74.3(9) . . . . ?
C6 C6A C7 C7A -179.3(8) . . . . ?
O4 C7 C7A C8 -74.5(10) . . . . ?
C6A C7 C7A C8 176.3(8) . . . . ?
O4 C7 C7A C10A 36.3(10) . . . . ?
C6A C7 C7A C10A -72.9(9) . . . . ?
C10A C7A C8 O5 -177.7(12) . . . . ?
C7 C7A C8 O5 -68.3(15) . . . . ?
C10A C7A C8 N9 1.8(12) . . . . ?
C7 C7A C8 N9 111.2(10) . . . . ?
O5 C8 N9 C10 -179.5(11) . . . . ?
C7A C8 N9 C10 1.0(13) . . . . ?
O5 C8 N9 C11 -3.2(18) . . . . ?
C7A C8 N9 C11 177.3(10) . . . . ?
C8 N9 C10 O6 176.3(11) . . . . ?
C11 N9 C10 O6 0.0(18) . . . . ?
C8 N9 C10 C10A -3.5(13) . . . . ?
C11 N9 C10 C10A -179.8(10) . . . . ?
O6 C10 C10A C7A -175.4(11) . . . . ?
N9 C10 C10A C7A 4.3(13) . . . . ?
O6 C10 C10A C10B 77.0(16) . . . . ?
N9 C10 C10A C10B -103.2(10) . . . . ?
C8 C7A C10A C10 -3.6(12) . . . . ?
C7 C7A C10A C10 -118.0(9) . . . . ?
C8 C7A C10A C10B 113.1(10) . . . . ?
C7 C7A C10A C10B -1.3(10) . . . . ?
C7 O4 C10B C1 -173.6(9) . . . . ?
C7 O4 C10B C10C -52.8(9) . . . . ?
C7 O4 C10B C10A 58.6(9) . . . . ?
O2 C1 C10B O4 62.8(13) . . . . ?
O2 C1 C10B C10C -51.4(14) . . . . ?
O2 C1 C10B C10A -179.1(10) . . . . ?
C10 C10A C10B O4 76.2(11) . . . . ?
C7A C10A C10B O4 -33.8(10) . . . . ?
C10 C10A C10B C1 -46.5(15) . . . . ?
C7A C10A C10B C1 -156.5(11) . . . . ?
C10 C10A C10B C10C -176.6(9) . . . . ?
C7A C10A C10B C10C 73.3(11) . . . . ?
O4 C10B C10C C6A 34.0(10) . . . . ?
C1 C10B C10C C6A 153.5(10) . . . . ?
C10A C10B C10C C6A -73.1(11) . . . . ?
O4 C10B C10C C3A -76.5(10) . . . . ?
C1 C10B C10C C3A 43.0(14) . . . . ?
C10A C10B C10C C3A 176.3(9) . . . . ?
C7 C6A C10C C10B -2.1(11) . . . . ?
C6 C6A C10C C10B -120.5(9) . . . . ?
C7 C6A C10C C3A 115.5(10) . . . . ?
C6 C6A C10C C3A -2.9(11) . . . . ?
O3 C3A C10C C10B 78.7(11) . . . . ?
C3 C3A C10C C10B -42.0(14) . . . . ?
C4 C3A C10C C10B -175.8(10) . . . . ?
O3 C3A C10C C6A -33.2(11) . . . . ?
C3 C3A C10C C6A -153.9(11) . . . . ?
C4 C3A C10C C6A 72.4(12) . . . . ?
C21B C12 O13 C14 -58.1(13) . . . . ?
C12 O13 C14 C14A 57.7(12) . . . . ?
C17 O14 C14A C14 -177.9(10) . . . . ?
C17 O14 C14A C15 50.4(9) . . . . ?
C17 O14 C14A C21C -56.4(10) . . . . ?
O13 C14 C14A O14 65.2(12) . . . . ?
O13 C14 C14A C15 -175.6(9) . . . . ?
O13 C14 C14A C21C -49.7(13) . . . . ?
O14 C14A C15 C16 -35.2(10) . . . . ?
C14 C14A C15 C16 -160.0(10) . . . . ?
C21C C14A C15 C16 70.2(10) . . . . ?
C14A C15 C16 C17 5.6(11) . . . . ?
C14A O14 C17 C16 -47.3(9) . . . . ?
C14A O14 C17 C17A 58.0(10) . . . . ?
C15 C16 C17 O14 26.6(11) . . . . ?
C15 C16 C17 C17A -76.9(10) . . . . ?
O14 C17 C17A C18 71.3(10) . . . . ?
C16 C17 C17A C18 176.0(8) . . . . ?
O14 C17 C17A C21C -37.7(11) . . . . ?
C16 C17 C17A C21C 67.0(10) . . . . ?
C21B O15 C18 C17A -52.8(10) . . . . ?
C21B O15 C18 C18A 58.9(10) . . . . ?
C21C C17A C18 O15 33.6(10) . . . . ?
C17 C17A C18 O15 -75.7(10) . . . . ?
C21C C17A C18 C18A -72.1(9) . . . . ?
C17 C17A C18 C18A 178.6(8) . . . . ?
O15 C18 C18A C19 75.1(10) . . . . ?
C17A C18 C18A C19 -176.2(8) . . . . ?
O15 C18 C18A C21A -36.1(11) . . . . ?
C17A C18 C18A C21A 72.6(10) . . . . ?
C21A C18A C19 O16 177.6(11) . . . . ?
C18 C18A C19 O16 67.6(13) . . . . ?
C21A C18A C19 N20 -1.1(12) . . . . ?
C18 C18A C19 N20 -111.1(9) . . . . ?
O16 C19 N20 C21 179.6(10) . . . . ?
C18A C19 N20 C21 -1.6(13) . . . . ?
O16 C19 N20 C22 4.6(18) . . . . ?
C18A C19 N20 C22 -176.6(10) . . . . ?
C19 N20 C21 O17 -176.4(10) . . . . ?
C22 N20 C21 O17 -1.3(17) . . . . ?
C19 N20 C21 C21A 3.6(12) . . . . ?
C22 N20 C21 C21A 178.8(10) . . . . ?
O17 C21 C21A C18A 176.0(10) . . . . ?
N20 C21 C21A C18A -4.0(11) . . . . ?
O17 C21 C21A C21B -75.7(14) . . . . ?
N20 C21 C21A C21B 104.3(10) . . . . ?
C19 C18A C21A C21 3.0(11) . . . . ?
C18 C18A C21A C21 118.3(10) . . . . ?
C19 C18A C21A C21B -114.1(10) . . . . ?
C18 C18A C21A C21B 1.3(11) . . . . ?
C18 O15 C21B C12 174.2(10) . . . . ?
C18 O15 C21B C21C 51.4(9) . . . . ?
C18 O15 C21B C21A -58.3(9) . . . . ?
O13 C12 C21B O15 -64.9(13) . . . . ?
O13 C12 C21B C21C 52.4(13) . . . . ?
O13 C12 C21B C21A 178.7(10) . . . . ?
C21 C21A C21B O15 -76.3(10) . . . . ?
C18A C21A C21B O15 34.1(10) . . . . ?
C21 C21A C21B C12 45.4(14) . . . . ?
C18A C21A C21B C12 155.9(11) . . . . ?
C21 C21A C21B C21C 175.3(9) . . . . ?
C18A C21A C21B C21C -74.3(10) . . . . ?
O15 C21B C21C C17A -30.8(10) . . . . ?
C12 C21B C21C C17A -151.8(9) . . . . ?
C21A C21B C21C C17A 75.0(10) . . . . ?
O15 C21B C21C C14A 76.8(10) . . . . ?
C12 C21B C21C C14A -44.2(12) . . . . ?
C21A C21B C21C C14A -177.4(8) . . . . ?
C18 C17A C21C C21B -1.7(10) . . . . ?
C17 C17A C21C C21B 118.5(10) . . . . ?
C18 C17A C21C C14A -116.5(10) . . . . ?
C17 C17A C21C C14A 3.7(11) . . . . ?
O14 C14A C21C C21B -77.7(10) . . . . ?
C14 C14A C21C C21B 43.2(14) . . . . ?
C15 C14A C21C C21B 178.5(9) . . . . ?
O14 C14A C21C C17A 30.7(11) . . . . ?
C14 C14A C21C C17A 151.6(11) . . . . ?
C15 C14A C21C C17A -73.1(11) . . . . ?
